data_7131863
loop_
_publ_author_name
'Roy, Nabanita'
'Datta, Hemanta Kumar'
'Roy, Rajdip'
'Dastidar, Parthasarathi'

_publ_section_title
;
 Designing vehicle-free anti-bacterial topical hydrogel from
 Fmoc-diphenylalanine
;
_journal_name_full 'Chemical Communications'
_journal_paper_doi 10.1039/D3CC01922E
_journal_year 2023
_chemical_absolute_configuration NboC-L-Phenylalanine
_chemical_formula_moiety 'C14 H18 N O4, C10 H18 N'
_chemical_formula_sum 'C24 H36 N2 O4'
_chemical_formula_weight 416.55
_chemical_name_systematic NbocF-AMN
_space_group_crystal_system monoclinic
_space_group_IT_number 4
_space_group_name_Hall 'P 2yb'
_space_group_name_H-M_alt 'P 1 21 1'
_atom_sites_solution_hydrogens geom
_atom_sites_solution_primary direct
_audit_creation_date 2022-02-14
_audit_creation_method
;
Olex2 1.3
(compiled 2020.11.12 svn.r5f609507 for OlexSys, GUI svn.r6408)
;
_audit_update_record
;
2023-04-13 deposited with the CCDC.	2023-07-04 downloaded from the CCDC.
;
_cell_angle_alpha 90
_cell_angle_beta 95.363(16)
_cell_angle_gamma 90
_cell_formula_units_Z 2
_cell_length_a 13.423(14)
_cell_length_b 6.446(7)
_cell_length_c 13.679(15)
_cell_measurement_reflns_used 2297
_cell_measurement_temperature 296(2)
_cell_measurement_theta_max 19.78
_cell_measurement_theta_min 2.23
_cell_volume 1178(2)
_computing_cell_refinement 'SAINT V8.38A (Bruker, 2018)'
_computing_data_reduction 'SAINT V8.38A (Bruker, 2018)'
_computing_molecular_graphics 'Olex2 1.3 (Dolomanov et al., 2009)'
_computing_publication_material 'Olex2 1.3 (Dolomanov et al., 2009)'
_computing_structure_refinement 'XL  (Sheldrick, 2008)'
_computing_structure_solution 'SHELXS  (Sheldrick, 2008)'
_diffrn_ambient_temperature 296.15
_diffrn_measured_fraction_theta_full 0.999
_diffrn_measured_fraction_theta_max 0.973
_diffrn_measurement_device_type 'Bruker APEX-II CCD'
_diffrn_measurement_method '\f and \w scans'
_diffrn_radiation_type MoK\a
_diffrn_radiation_wavelength 0.71073
_diffrn_reflns_av_R_equivalents 0.0955
_diffrn_reflns_av_unetI/netI 0.0869
_diffrn_reflns_Laue_measured_fraction_full 0.999
_diffrn_reflns_Laue_measured_fraction_max 0.973
_diffrn_reflns_limit_h_max 15
_diffrn_reflns_limit_h_min -16
_diffrn_reflns_limit_k_max 7
_diffrn_reflns_limit_k_min -7
_diffrn_reflns_limit_l_max 16
_diffrn_reflns_limit_l_min -16
_diffrn_reflns_number 17464
_diffrn_reflns_point_group_measured_fraction_full 0.999
_diffrn_reflns_point_group_measured_fraction_max 0.965
_diffrn_reflns_theta_full 25.242
_diffrn_reflns_theta_max 25.853
_diffrn_reflns_theta_min 1.495
_diffrn_source_current 30.0
_diffrn_source_power 1.35
_diffrn_source_voltage 45.0
_diffrn_standards_number 0
_exptl_absorpt_coefficient_mu 0.079
_exptl_absorpt_correction_T_max 0.7452
_exptl_absorpt_correction_T_min 0.3681
_exptl_absorpt_correction_type multi-scan
_exptl_absorpt_process_details
;
SADABS-2016/2 (Bruker,2016/2) was used for absorption correction.
wR2(int) was 0.1869 before and 0.0770 after correction.
The Ratio of minimum to maximum transmission is 0.4940.
The \l/2 correction factor is Not present.
;
_exptl_crystal_colour 'clear light colourless'
_exptl_crystal_colour_lustre clear
_exptl_crystal_colour_modifier light
_exptl_crystal_colour_primary colourless
_exptl_crystal_density_diffrn 1.174
_exptl_crystal_description needle
_exptl_crystal_F_000 452
_exptl_crystal_preparation 'DMSO soln'
_exptl_crystal_recrystallization_method 'slow evaporation in long test tube'
_exptl_crystal_size_max 0.4
_exptl_crystal_size_mid 0.03
_exptl_crystal_size_min 0.02
_refine_diff_density_max 0.167
_refine_diff_density_min -0.193
_refine_diff_density_rms 0.046
_refine_ls_abs_structure_details
;
 Flack x determined using 693 quotients [(I+)-(I-)]/[(I+)+(I-)]
 (Parsons, Flack and Wagner, Acta Cryst. B69 (2013) 249-259).
;
_refine_ls_abs_structure_Flack -0.2(10)
_refine_ls_extinction_coef 0.050(7)
_refine_ls_extinction_expression Fc^*^=kFc[1+0.001xFc^2^\l^3^/sin(2\q)]^-1/4^
_refine_ls_extinction_method 'SHELXL-2016/6 (Sheldrick 2016)'
_refine_ls_goodness_of_fit_ref 0.901
_refine_ls_hydrogen_treatment constr
_refine_ls_matrix_type full
_refine_ls_number_parameters 276
_refine_ls_number_reflns 4396
_refine_ls_number_restraints 1
_refine_ls_restrained_S_all 0.901
_refine_ls_R_factor_all 0.1216
_refine_ls_R_factor_gt 0.0544
_refine_ls_shift/su_max 0.000
_refine_ls_shift/su_mean 0.000
_refine_ls_structure_factor_coef Fsqd
_refine_ls_weighting_details 'w=1/[\s^2^(Fo^2^)+(0.0742P)^2^] where P=(Fo^2^+2Fc^2^)/3'
_refine_ls_weighting_scheme calc
_refine_ls_wR_factor_gt 0.1252
_refine_ls_wR_factor_ref 0.1584
_reflns_Friedel_coverage 0.812
_reflns_Friedel_fraction_full 0.999
_reflns_Friedel_fraction_max 0.956
_reflns_number_gt 2180
_reflns_number_total 4396
_reflns_threshold_expression 'I > 2\s(I)'
_cod_data_source_file d3cc01922e3.cif
_cod_data_source_block n101namn_0m_a
_cod_database_code 7131863
_shelx_shelxl_version_number 2016/6
_shelx_space_group_comment
;
The symmetry employed for this shelxl refinement is uniquely defined
by the following loop, which should always be used as a source of
symmetry information in preference to the above space-group names.
They are only intended as comments.
;
_olex2_refinement_description
;
1. Fixed Uiso
 At 1.2 times of:
  All C(H) groups, All C(H,H) groups, All N(H) groups, All N(H,H,H) groups
 At 1.5 times of:
  All C(H,H,H) groups
2.a Ternary CH refined with riding coordinates:
 C21(H21), C6(H6), C17(H17), C19(H19)
2.b Secondary CH2 refined with riding coordinates:
 C16(H16A,H16B), C7(H7A,H7B), C24(H24A,H24B), C22(H22A,H22B), C18(H18A,H18B),
 C23(H23A,H23B), C20(H20A,H20B)
2.c Aromatic/amide H refined with riding coordinates:
 N1(H1), C9(H9), C10(H10), C13(H13), C11(H11), C12(H12)
2.d Idealised Me refined as rotating group:
 N2(H2D,H2E,H2F), C2(H2A,H2B,H2C), C3(H3A,H3B,H3C), C1(H1A,H1B,H1C)
;
_olex2_exptl_crystal_mounting_method loop
_olex2_submission_original_sample_id N101NAMN
_olex2_submission_special_instructions 'No special instructions were received'

loop_
_space_group_symop_operation_xyz
'x, y, z'
'-x, y+1/2, -z'

loop_
_atom_site_label
_atom_site_type_symbol
_atom_site_fract_x
_atom_site_fract_y
_atom_site_fract_z
_atom_site_U_iso_or_equiv
_atom_site_adp_type
_atom_site_occupancy
_atom_site_site_symmetry_order
_atom_site_calc_flag
_atom_site_refinement_flags_posn
_atom_site_refinement_flags_adp
_atom_site_refinement_flags_occupancy
_atom_site_disorder_assembly
_atom_site_disorder_group
O1 O 0.7877(3) 0.2659(5) 0.1522(3) 0.0709(11) Uani 1 1 d . . . . .
O3 O 0.5587(3) 0.4014(5) 0.3406(3) 0.0707(10) Uani 1 1 d . . . . .
O4 O 0.5625(2) 0.7114(5) 0.4059(3) 0.0660(10) Uani 1 1 d . . . . .
N2 N 0.5922(3) 0.1026(5) 0.4859(3) 0.0573(11) Uani 1 1 d . . . . .
H2D H 0.583059 0.198929 0.439321 0.069 Uiso 1 1 calc R U . . .
H2E H 0.545837 0.116923 0.527956 0.069 Uiso 1 1 calc R U . . .
H2F H 0.587062 -0.022755 0.458699 0.069 Uiso 1 1 calc R U . . .
N1 N 0.6903(4) 0.4901(8) 0.2144(3) 0.0816(14) Uani 1 1 d . . . . .
H1 H 0.643150 0.428423 0.178597 0.098 Uiso 1 1 calc R U . . .
O2 O 0.8542(3) 0.5211(7) 0.2488(4) 0.1182(17) Uani 1 1 d . . . . .
C14 C 0.5877(4) 0.5816(7) 0.3462(4) 0.0561(13) Uani 1 1 d . . . . .
C5 C 0.7828(5) 0.4341(9) 0.2090(4) 0.0696(15) Uani 1 1 d . . . . .
C15 C 0.6936(3) 0.1275(6) 0.5393(4) 0.0529(12) Uani 1 1 d . . . . .
C16 C 0.6988(4) 0.3351(7) 0.5903(4) 0.0674(15) Uani 1 1 d . . . . .
H16A H 0.648839 0.342298 0.637048 0.081 Uiso 1 1 calc R U . . .
H16B H 0.685691 0.445496 0.542613 0.081 Uiso 1 1 calc R U . . .
C7 C 0.6346(5) 0.8555(8) 0.2279(4) 0.0813(18) Uani 1 1 d . . . . .
H7A H 0.682928 0.884793 0.181258 0.098 Uiso 1 1 calc R U . . .
H7B H 0.639537 0.966473 0.276010 0.098 Uiso 1 1 calc R U . . .
C8 C 0.5309(5) 0.8648(8) 0.1732(4) 0.0779(17) Uani 1 1 d . . . . .
C4 C 0.8846(4) 0.1723(10) 0.1360(5) 0.0848(18) Uani 1 1 d . . . . .
C24 C 0.7703(4) 0.1179(8) 0.4662(4) 0.0719(15) Uani 1 1 d . . . . .
H24A H 0.757983 0.227155 0.417779 0.086 Uiso 1 1 calc R U . . .
H24B H 0.765991 -0.014461 0.432284 0.086 Uiso 1 1 calc R U . . .
C22 C 0.7110(4) -0.0442(7) 0.6130(4) 0.0726(15) Uani 1 1 d . . . . .
H22A H 0.706328 -0.177552 0.579953 0.087 Uiso 1 1 calc R U . . .
H22B H 0.660723 -0.039376 0.659442 0.087 Uiso 1 1 calc R U . . .
C18 C 0.8806(5) 0.3500(9) 0.5710(5) 0.0862(19) Uani 1 1 d . . . . .
H18A H 0.869227 0.460288 0.522979 0.103 Uiso 1 1 calc R U . . .
H18B H 0.946737 0.368706 0.604965 0.103 Uiso 1 1 calc R U . . .
C21 C 0.8152(5) -0.0171(8) 0.6668(5) 0.0816(17) Uani 1 1 d . . . . .
H21 H 0.827439 -0.128501 0.715219 0.098 Uiso 1 1 calc R U . . .
C6 C 0.6656(4) 0.6560(7) 0.2804(4) 0.0695(15) Uani 1 1 d . . . . .
H6 H 0.726483 0.686302 0.323189 0.083 Uiso 1 1 calc R U . . .
C17 C 0.8031(5) 0.3602(8) 0.6432(5) 0.0793(17) Uani 1 1 d . . . . .
H17 H 0.807509 0.495147 0.676326 0.095 Uiso 1 1 calc R U . . .
C19 C 0.8748(4) 0.1442(10) 0.5203(5) 0.0815(17) Uani 1 1 d . . . . .
H19 H 0.925387 0.137225 0.473229 0.098 Uiso 1 1 calc R U . . .
C9 C 0.4650(6) 1.0147(10) 0.1948(5) 0.0917(19) Uani 1 1 d . . . . .
H9 H 0.483833 1.105525 0.246005 0.110 Uiso 1 1 calc R U . . .
C23 C 0.8215(5) 0.1903(9) 0.7190(4) 0.0877(18) Uani 1 1 d . . . . .
H23A H 0.771675 0.197311 0.765969 0.105 Uiso 1 1 calc R U . . .
H23B H 0.887070 0.207313 0.754339 0.105 Uiso 1 1 calc R U . . .
C20 C 0.8930(5) -0.0262(9) 0.5955(5) 0.093(2) Uani 1 1 d . . . . .
H20A H 0.890466 -0.159973 0.562859 0.112 Uiso 1 1 calc R U . . .
H20B H 0.958986 -0.009969 0.630147 0.112 Uiso 1 1 calc R U . . .
C10 C 0.3724(7) 1.0386(13) 0.1448(6) 0.115(2) Uani 1 1 d . . . . .
H10 H 0.330298 1.145644 0.160653 0.138 Uiso 1 1 calc R U . . .
C13 C 0.5019(6) 0.7319(11) 0.0985(5) 0.108(2) Uani 1 1 d . . . . .
H13 H 0.544701 0.627464 0.081125 0.129 Uiso 1 1 calc R U . . .
C2 C 0.9309(6) 0.0850(11) 0.2313(6) 0.115(2) Uani 1 1 d . . . . .
H2A H 0.939395 0.193817 0.279295 0.173 Uiso 1 1 calc R U . . .
H2B H 0.994931 0.025910 0.221694 0.173 Uiso 1 1 calc R U . . .
H2C H 0.888099 -0.020453 0.253891 0.173 Uiso 1 1 calc R U . . .
C3 C 0.8531(6) -0.0010(12) 0.0649(6) 0.126(3) Uani 1 1 d . . . . .
H3A H 0.814860 -0.101741 0.097029 0.189 Uiso 1 1 calc R U . . .
H3B H 0.911520 -0.066005 0.043182 0.189 Uiso 1 1 calc R U . . .
H3C H 0.813028 0.055121 0.009297 0.189 Uiso 1 1 calc R U . . .
C11 C 0.3434(7) 0.9034(15) 0.0718(6) 0.113(2) Uani 1 1 d . . . . .
H11 H 0.279996 0.913540 0.038326 0.136 Uiso 1 1 calc R U . . .
C1 C 0.9491(7) 0.3256(13) 0.0914(8) 0.172(5) Uani 1 1 d . . . . .
H1A H 0.915283 0.376747 0.031321 0.258 Uiso 1 1 calc R U . . .
H1B H 1.010714 0.260463 0.078012 0.258 Uiso 1 1 calc R U . . .
H1C H 0.963211 0.439010 0.136121 0.258 Uiso 1 1 calc R U . . .
C12 C 0.4068(8) 0.7548(14) 0.0484(6) 0.129(3) Uani 1 1 d . . . . .
H12 H 0.387014 0.664173 -0.002623 0.155 Uiso 1 1 calc R U . . .

loop_
_atom_site_aniso_label
_atom_site_aniso_U_11
_atom_site_aniso_U_22
_atom_site_aniso_U_33
_atom_site_aniso_U_23
_atom_site_aniso_U_13
_atom_site_aniso_U_12
O1 0.064(2) 0.076(2) 0.076(3) -0.004(2) 0.0198(19) 0.0114(18)
O3 0.094(3) 0.0406(19) 0.078(2) -0.0005(17) 0.011(2) -0.0094(17)
O4 0.075(2) 0.0457(19) 0.080(2) -0.0107(19) 0.0211(19) -0.0076(16)
N2 0.061(3) 0.0328(19) 0.080(3) -0.0030(19) 0.016(2) -0.0007(16)
N1 0.056(3) 0.103(4) 0.087(3) -0.039(3) 0.015(2) -0.002(2)
O2 0.068(3) 0.088(3) 0.198(5) -0.033(3) 0.005(3) -0.001(2)
C14 0.061(3) 0.045(3) 0.061(3) 0.001(2) 0.005(3) -0.001(2)
C5 0.060(4) 0.065(4) 0.084(4) 0.009(3) 0.011(3) -0.001(3)
C15 0.046(3) 0.036(2) 0.077(3) -0.001(2) 0.010(3) -0.004(2)
C16 0.081(4) 0.038(3) 0.083(4) -0.008(3) 0.005(3) 0.003(2)
C7 0.094(5) 0.068(4) 0.085(4) 0.002(3) 0.027(4) -0.025(3)
C8 0.118(5) 0.057(3) 0.063(4) 0.009(3) 0.027(4) -0.015(3)
C4 0.073(4) 0.088(4) 0.099(5) 0.020(4) 0.036(3) 0.018(3)
C24 0.056(3) 0.067(3) 0.094(4) -0.009(3) 0.014(3) -0.006(3)
C22 0.075(4) 0.047(3) 0.096(4) 0.008(3) 0.006(3) -0.009(2)
C18 0.077(4) 0.068(4) 0.112(5) -0.001(4) -0.001(4) -0.023(3)
C21 0.080(4) 0.054(3) 0.108(5) 0.009(3) -0.009(4) -0.004(3)
C6 0.066(3) 0.062(3) 0.083(4) -0.016(3) 0.019(3) -0.011(3)
C17 0.093(5) 0.048(3) 0.093(4) -0.014(3) -0.008(4) -0.007(3)
C19 0.054(4) 0.088(4) 0.105(5) -0.013(4) 0.017(3) -0.006(3)
C9 0.124(6) 0.071(4) 0.081(5) -0.009(4) 0.013(4) 0.000(4)
C23 0.091(4) 0.081(4) 0.088(4) -0.008(4) -0.009(3) -0.008(3)
C20 0.072(4) 0.066(4) 0.137(6) -0.014(4) -0.010(4) 0.008(3)
C10 0.132(7) 0.119(6) 0.093(6) -0.007(5) 0.007(5) 0.013(5)
C13 0.150(7) 0.086(5) 0.083(5) -0.020(4) -0.011(5) 0.015(5)
C2 0.110(6) 0.101(5) 0.134(7) 0.015(5) 0.008(5) 0.030(4)
C3 0.125(6) 0.136(6) 0.124(6) -0.041(6) 0.051(5) 0.032(5)
C11 0.127(7) 0.123(7) 0.086(5) 0.008(5) -0.011(5) -0.006(6)
C1 0.149(8) 0.139(8) 0.249(11) 0.062(8) 0.136(9) 0.019(6)
C12 0.179(9) 0.111(6) 0.090(6) -0.015(5) -0.025(6) 0.006(6)

loop_
_atom_type_symbol
_atom_type_description
_atom_type_scat_dispersion_real
_atom_type_scat_dispersion_imag
_atom_type_scat_source
C C 0.0033 0.0016 'International Tables Vol C Tables 4.2.6.8 and 6.1.1.4'
H H 0.0000 0.0000 'International Tables Vol C Tables 4.2.6.8 and 6.1.1.4'
N N 0.0061 0.0033 'International Tables Vol C Tables 4.2.6.8 and 6.1.1.4'
O O 0.0106 0.0060 'International Tables Vol C Tables 4.2.6.8 and 6.1.1.4'

loop_
_geom_angle_atom_site_label_1
_geom_angle_atom_site_label_2
_geom_angle_atom_site_label_3
_geom_angle
_geom_angle_site_symmetry_1
_geom_angle_site_symmetry_3
_geom_angle_publ_flag
C5 O1 C4 120.8(5) . . ?
H2D N2 H2E 109.5 . . ?
H2D N2 H2F 109.5 . . ?
H2E N2 H2F 109.5 . . ?
C15 N2 H2D 109.5 . . ?
C15 N2 H2E 109.5 . . ?
C15 N2 H2F 109.5 . . ?
C5 N1 H1 119.6 . . ?
C5 N1 C6 120.8(5) . . ?
C6 N1 H1 119.6 . . ?
O3 C14 O4 125.2(5) . . ?
O3 C14 C6 119.7(4) . . ?
O4 C14 C6 115.0(4) . . ?
N1 C5 O1 110.9(5) . . ?
O2 C5 O1 124.2(5) . . ?
O2 C5 N1 124.9(6) . . ?
N2 C15 C16 108.8(4) . . ?
N2 C15 C24 108.7(4) . . ?
N2 C15 C22 109.1(4) . . ?
C24 C15 C16 109.9(4) . . ?
C22 C15 C16 110.3(4) . . ?
C22 C15 C24 110.1(4) . . ?
C15 C16 H16A 110.0 . . ?
C15 C16 H16B 110.0 . . ?
C15 C16 C17 108.3(4) . . ?
H16A C16 H16B 108.4 . . ?
C17 C16 H16A 110.0 . . ?
C17 C16 H16B 110.0 . . ?
H7A C7 H7B 107.2 . . ?
C8 C7 H7A 107.9 . . ?
C8 C7 H7B 107.9 . . ?
C6 C7 H7A 107.9 . . ?
C6 C7 H7B 107.9 . . ?
C6 C7 C8 117.8(4) . . ?
C9 C8 C7 120.4(6) . . ?
C9 C8 C13 117.6(7) . . ?
C13 C8 C7 122.0(6) . . ?
O1 C4 C2 108.9(5) . . ?
O1 C4 C3 101.6(5) . . ?
O1 C4 C1 110.3(5) . . ?
C2 C4 C3 110.5(6) . . ?
C1 C4 C2 113.4(7) . . ?
C1 C4 C3 111.5(6) . . ?
C15 C24 H24A 109.9 . . ?
C15 C24 H24B 109.9 . . ?
C15 C24 C19 109.1(4) . . ?
H24A C24 H24B 108.3 . . ?
C19 C24 H24A 109.9 . . ?
C19 C24 H24B 109.9 . . ?
C15 C22 H22A 110.0 . . ?
C15 C22 H22B 110.0 . . ?
C15 C22 C21 108.5(4) . . ?
H22A C22 H22B 108.4 . . ?
C21 C22 H22A 110.0 . . ?
C21 C22 H22B 110.0 . . ?
H18A C18 H18B 108.2 . . ?
C17 C18 H18A 109.8 . . ?
C17 C18 H18B 109.8 . . ?
C19 C18 H18A 109.8 . . ?
C19 C18 H18B 109.8 . . ?
C19 C18 C17 109.5(5) . . ?
C22 C21 H21 109.2 . . ?
C23 C21 C22 109.6(5) . . ?
C23 C21 H21 109.2 . . ?
C20 C21 C22 110.2(5) . . ?
C20 C21 H21 109.2 . . ?
C20 C21 C23 109.3(5) . . ?
N1 C6 C14 110.1(4) . . ?
N1 C6 C7 113.5(5) . . ?
N1 C6 H6 106.9 . . ?
C14 C6 H6 106.9 . . ?
C7 C6 C14 112.1(4) . . ?
C7 C6 H6 106.9 . . ?
C16 C17 H17 109.1 . . ?
C18 C17 C16 110.2(5) . . ?
C18 C17 H17 109.1 . . ?
C18 C17 C23 109.9(5) . . ?
C23 C17 C16 109.5(5) . . ?
C23 C17 H17 109.1 . . ?
C24 C19 H19 109.6 . . ?
C18 C19 C24 109.2(5) . . ?
C18 C19 H19 109.6 . . ?
C18 C19 C20 109.4(5) . . ?
C20 C19 C24 109.4(5) . . ?
C20 C19 H19 109.6 . . ?
C8 C9 H9 118.3 . . ?
C8 C9 C10 123.3(7) . . ?
C10 C9 H9 118.3 . . ?
C21 C23 H23A 110.0 . . ?
C21 C23 H23B 110.0 . . ?
C17 C23 C21 108.5(5) . . ?
C17 C23 H23A 110.0 . . ?
C17 C23 H23B 110.0 . . ?
H23A C23 H23B 108.4 . . ?
C21 C20 C19 109.7(5) . . ?
C21 C20 H20A 109.7 . . ?
C21 C20 H20B 109.7 . . ?
C19 C20 H20A 109.7 . . ?
C19 C20 H20B 109.7 . . ?
H20A C20 H20B 108.2 . . ?
C9 C10 H10 120.7 . . ?
C11 C10 C9 118.7(8) . . ?
C11 C10 H10 120.7 . . ?
C8 C13 H13 120.5 . . ?
C8 C13 C12 119.0(7) . . ?
C12 C13 H13 120.5 . . ?
C4 C2 H2A 109.5 . . ?
C4 C2 H2B 109.5 . . ?
C4 C2 H2C 109.5 . . ?
H2A C2 H2B 109.5 . . ?
H2A C2 H2C 109.5 . . ?
H2B C2 H2C 109.5 . . ?
C4 C3 H3A 109.5 . . ?
C4 C3 H3B 109.5 . . ?
C4 C3 H3C 109.5 . . ?
H3A C3 H3B 109.5 . . ?
H3A C3 H3C 109.5 . . ?
H3B C3 H3C 109.5 . . ?
C10 C11 H11 120.3 . . ?
C12 C11 C10 119.4(8) . . ?
C12 C11 H11 120.3 . . ?
C4 C1 H1A 109.5 . . ?
C4 C1 H1B 109.5 . . ?
C4 C1 H1C 109.5 . . ?
H1A C1 H1B 109.5 . . ?
H1A C1 H1C 109.5 . . ?
H1B C1 H1C 109.5 . . ?
C13 C12 H12 119.0 . . ?
C11 C12 C13 122.0(8) . . ?
C11 C12 H12 119.0 . . ?

loop_
_geom_bond_atom_site_label_1
_geom_bond_atom_site_label_2
_geom_bond_distance
_geom_bond_site_symmetry_2
_geom_bond_publ_flag
O1 C5 1.339(7) . ?
O1 C4 1.469(6) . ?
O3 C14 1.225(5) . ?
O4 C14 1.238(6) . ?
N2 H2D 0.8900 . ?
N2 H2E 0.8900 . ?
N2 H2F 0.8900 . ?
N2 C15 1.492(6) . ?
N1 H1 0.8600 . ?
N1 C5 1.302(7) . ?
N1 C6 1.457(6) . ?
O2 C5 1.197(6) . ?
C14 C6 1.519(7) . ?
C15 C16 1.507(6) . ?
C15 C24 1.503(7) . ?
C15 C22 1.501(6) . ?
C16 H16A 0.9700 . ?
C16 H16B 0.9700 . ?
C16 C17 1.524(8) . ?
C7 H7A 0.9700 . ?
C7 H7B 0.9700 . ?
C7 C8 1.518(8) . ?
C7 C6 1.512(7) . ?
C8 C9 1.361(8) . ?
C8 C13 1.362(8) . ?
C4 C2 1.500(8) . ?
C4 C3 1.515(9) . ?
C4 C1 1.482(9) . ?
C24 H24A 0.9700 . ?
C24 H24B 0.9700 . ?
C24 C19 1.533(7) . ?
C22 H22A 0.9700 . ?
C22 H22B 0.9700 . ?
C22 C21 1.529(8) . ?
C18 H18A 0.9700 . ?
C18 H18B 0.9700 . ?
C18 C17 1.502(9) . ?
C18 C19 1.495(8) . ?
C21 H21 0.9800 . ?
C21 C23 1.515(8) . ?
C21 C20 1.496(9) . ?
C6 H6 0.9800 . ?
C17 H17 0.9800 . ?
C17 C23 1.512(8) . ?
C19 H19 0.9800 . ?
C19 C20 1.509(9) . ?
C9 H9 0.9300 . ?
C9 C10 1.371(9) . ?
C23 H23A 0.9700 . ?
C23 H23B 0.9700 . ?
C20 H20A 0.9700 . ?
C20 H20B 0.9700 . ?
C10 H10 0.9300 . ?
C10 C11 1.355(10) . ?
C13 H13 0.9300 . ?
C13 C12 1.400(11) . ?
C2 H2A 0.9600 . ?
C2 H2B 0.9600 . ?
C2 H2C 0.9600 . ?
C3 H3A 0.9600 . ?
C3 H3B 0.9600 . ?
C3 H3C 0.9600 . ?
C11 H11 0.9300 . ?
C11 C12 1.340(11) . ?
C1 H1A 0.9600 . ?
C1 H1B 0.9600 . ?
C1 H1C 0.9600 . ?
C12 H12 0.9300 . ?

loop_
_geom_torsion_atom_site_label_1
_geom_torsion_atom_site_label_2
_geom_torsion_atom_site_label_3
_geom_torsion_atom_site_label_4
_geom_torsion
_geom_torsion_site_symmetry_1
_geom_torsion_site_symmetry_2
_geom_torsion_site_symmetry_3
_geom_torsion_site_symmetry_4
_geom_torsion_publ_flag
O3 C14 C6 N1 2.9(7) . . . . ?
O3 C14 C6 C7 130.2(5) . . . . ?
O4 C14 C6 N1 179.2(5) . . . . ?
O4 C14 C6 C7 -53.5(6) . . . . ?
N2 C15 C16 C17 -179.2(4) . . . . ?
N2 C15 C24 C19 179.8(4) . . . . ?
N2 C15 C22 C21 179.8(4) . . . . ?
C5 O1 C4 C2 66.2(6) . . . . ?
C5 O1 C4 C3 -177.1(5) . . . . ?
C5 O1 C4 C1 -58.8(8) . . . . ?
C5 N1 C6 C14 -126.8(5) . . . . ?
C5 N1 C6 C7 106.7(6) . . . . ?
C15 C16 C17 C18 59.9(6) . . . . ?
C15 C16 C17 C23 -61.1(6) . . . . ?
C15 C24 C19 C18 -60.3(6) . . . . ?
C15 C24 C19 C20 59.4(6) . . . . ?
C15 C22 C21 C23 60.3(6) . . . . ?
C15 C22 C21 C20 -60.1(6) . . . . ?
C16 C15 C24 C19 60.8(5) . . . . ?
C16 C15 C22 C21 -60.7(6) . . . . ?
C16 C17 C23 C21 61.2(6) . . . . ?
C7 C8 C9 C10 176.4(6) . . . . ?
C7 C8 C13 C12 -177.3(6) . . . . ?
C8 C7 C6 N1 74.9(6) . . . . ?
C8 C7 C6 C14 -50.6(6) . . . . ?
C8 C9 C10 C11 1.8(11) . . . . ?
C8 C13 C12 C11 -0.1(12) . . . . ?
C4 O1 C5 N1 -179.3(5) . . . . ?
C4 O1 C5 O2 1.1(8) . . . . ?
C24 C15 C16 C17 -60.3(5) . . . . ?
C24 C15 C22 C21 60.6(5) . . . . ?
C24 C19 C20 C21 -59.2(6) . . . . ?
C22 C15 C16 C17 61.2(6) . . . . ?
C22 C15 C24 C19 -60.8(5) . . . . ?
C22 C21 C23 C17 -60.7(6) . . . . ?
C22 C21 C20 C19 59.8(6) . . . . ?
C18 C17 C23 C21 -60.0(6) . . . . ?
C18 C19 C20 C21 60.4(6) . . . . ?
C6 N1 C5 O1 173.4(4) . . . . ?
C6 N1 C5 O2 -6.9(9) . . . . ?
C6 C7 C8 C9 123.5(6) . . . . ?
C6 C7 C8 C13 -59.6(7) . . . . ?
C17 C18 C19 C24 60.0(6) . . . . ?
C17 C18 C19 C20 -59.7(6) . . . . ?
C19 C18 C17 C16 -60.5(6) . . . . ?
C19 C18 C17 C23 60.2(6) . . . . ?
C9 C8 C13 C12 -0.3(9) . . . . ?
C9 C10 C11 C12 -2.1(12) . . . . ?
C23 C21 C20 C19 -60.7(6) . . . . ?
C20 C21 C23 C17 60.2(7) . . . . ?
C10 C11 C12 C13 1.4(13) . . . . ?
C13 C8 C9 C10 -0.6(9) . . . . ?
